data_7214335
loop_
_publ_author_name
'Kennedy, Stuart'
'Beavers, Christine M.'
'Teat, Simon J.'
'Dalgarno, Scott J.'

_publ_section_title
;
 Salt formation affects the conformational and assembly properties of
 p-carboxylatocalix[4]arenes
;
_journal_issue 18
_journal_name_full CrystEngComm
_journal_page_first 3712
_journal_paper_doi 10.1039/c3ce42523a
_journal_volume 16
_journal_year 2014
_chemical_formula_sum 'C68 H80 N8 O12'
_chemical_formula_weight 1201.40
_chemical_name_common methanolbutoxy
_chemical_name_systematic
;
 ?
;
_space_group_IT_number 15
_symmetry_cell_setting monoclinic
_symmetry_space_group_name_Hall '-C 2yc'
_symmetry_space_group_name_H-M 'C 1 2/c 1'
_atom_sites_solution_hydrogens geom
_atom_sites_solution_primary direct
_atom_sites_solution_secondary difmap
_audit_creation_method SHELXL-97
_cell_angle_alpha 90.00
_cell_angle_beta 99.220(2)
_cell_angle_gamma 90.00
_cell_formula_units_Z 4
_cell_length_a 13.1086(4)
_cell_length_b 38.2571(17)
_cell_length_c 12.9509(6)
_cell_measurement_temperature 100(2)
_cell_volume 6410.9(5)
_computing_cell_refinement 'SAINT (Bruker, 1998)'
_computing_data_collection 'Apex II'
_computing_data_reduction 'SAINT (Bruker, 1998)'
_computing_molecular_graphics 'XSeed (Barbour, 2001)'
_computing_publication_material 'local program'
_computing_structure_refinement 'SHELXL-97 (Sheldrick, 1997)'
_computing_structure_solution 'SHELXS-97 (Sheldrick, 1990)'
_diffrn_ambient_temperature 100(2)
_diffrn_measured_fraction_theta_full 0.984
_diffrn_measured_fraction_theta_max 0.984
_diffrn_measurement_device_type 'Bruker Apex II CCD Diffractometer'
_diffrn_measurement_method '\w rotation with narrow frames'
_diffrn_radiation_monochromator 'silicon 111'
_diffrn_radiation_source 'Advanced Light Source station 11.3.1'
_diffrn_radiation_type synchrotron
_diffrn_radiation_wavelength 0.77490
_diffrn_reflns_av_R_equivalents 0.1098
_diffrn_reflns_av_sigmaI/netI 0.1222
_diffrn_reflns_limit_h_max 17
_diffrn_reflns_limit_h_min -17
_diffrn_reflns_limit_k_max 49
_diffrn_reflns_limit_k_min -48
_diffrn_reflns_limit_l_max 16
_diffrn_reflns_limit_l_min -16
_diffrn_reflns_number 34712
_diffrn_reflns_theta_full 27.67
_diffrn_reflns_theta_max 27.67
_diffrn_reflns_theta_min 3.15
_exptl_absorpt_coefficient_mu 0.086
_exptl_absorpt_correction_T_max 0.9991
_exptl_absorpt_correction_T_min 0.9898
_exptl_absorpt_correction_type multi-scan
_exptl_absorpt_process_details Bruker-SADABS
_exptl_crystal_colour Colourless
_exptl_crystal_density_diffrn 1.245
_exptl_crystal_density_method 'not measured'
_exptl_crystal_description Block
_exptl_crystal_F_000 2560
_exptl_crystal_size_max 0.12
_exptl_crystal_size_mid 0.06
_exptl_crystal_size_min 0.01
_refine_diff_density_max 0.945
_refine_diff_density_min -0.295
_refine_diff_density_rms 0.068
_refine_ls_extinction_method none
_refine_ls_goodness_of_fit_ref 1.389
_refine_ls_hydrogen_treatment constr
_refine_ls_matrix_type full
_refine_ls_number_parameters 462
_refine_ls_number_reflns 7377
_refine_ls_number_restraints 8
_refine_ls_restrained_S_all 1.388
_refine_ls_R_factor_all 0.2628
_refine_ls_R_factor_gt 0.1289
_refine_ls_shift/su_max 0.000
_refine_ls_shift/su_mean 0.000
_refine_ls_structure_factor_coef Fsqd
_refine_ls_weighting_details 'calc w=1/[\s^2^(Fo^2^)+(0.0921P)^2^+0.0000P] where P=(Fo^2^+2Fc^2^)/3'
_refine_ls_weighting_scheme calc
_refine_ls_wR_factor_gt 0.2471
_refine_ls_wR_factor_ref 0.3001
_reflns_number_gt 3229
_reflns_number_total 7377
_reflns_threshold_expression >2sigma(I)
_cod_data_source_file c3ce42523a2.cif
_cod_data_source_block 42AP
_cod_original_sg_symbol_H-M C2/c
_cod_database_code 7214335

loop_
_symmetry_equiv_pos_as_xyz
'x, y, z'
'-x, y, -z+1/2'
'x+1/2, y+1/2, z'
'-x+1/2, y+1/2, -z+1/2'
'-x, -y, -z'
'x, -y, z-1/2'
'-x+1/2, -y+1/2, -z'
'x+1/2, -y+1/2, z-1/2'

loop_
_atom_site_label
_atom_site_type_symbol
_atom_site_fract_x
_atom_site_fract_y
_atom_site_fract_z
_atom_site_U_iso_or_equiv
_atom_site_adp_type
_atom_site_occupancy
_atom_site_symmetry_multiplicity
_atom_site_calc_flag
_atom_site_refinement_flags
_atom_site_disorder_assembly
_atom_site_disorder_group
O1 O 0.8775(2) 0.18346(8) 0.1929(2) 0.0493(8) Uani 1 1 d . . .
C1 C 0.9619(3) 0.13843(11) 0.0262(3) 0.0411(11) Uani 1 1 d . . .
O2 O 0.9439(2) 0.19227(7) 0.4569(3) 0.0497(9) Uani 1 1 d . . .
C2 C 0.8610(3) 0.15687(13) -0.0173(4) 0.0507(12) Uani 1 1 d . . .
H2A H 0.8351 0.1482 -0.0887 0.061 Uiso 1 1 calc R . .
H2B H 0.8732 0.1823 -0.0214 0.061 Uiso 1 1 calc R . .
O3 O 0.5435(3) 0.07735(11) -0.0302(4) 0.0883(13) Uani 1 1 d . . .
C3 C 0.7807(3) 0.14983(12) 0.0540(4) 0.0466(12) Uani 1 1 d . . .
O4 O 0.4658(3) 0.09408(10) 0.1018(3) 0.0764(12) Uani 1 1 d . . .
C4 C 0.6972(3) 0.12862(12) 0.0217(4) 0.0521(12) Uani 1 1 d . . .
H4 H 0.6855 0.1206 -0.0487 0.062 Uiso 1 1 calc R . .
O5 O 0.8687(2) 0.02986(7) 0.3727(3) 0.0578(9) Uani 1 1 d . . .
C5 C 0.6291(3) 0.11850(12) 0.0880(5) 0.0543(13) Uani 1 1 d . . .
O6 O 1.0252(2) 0.03005(8) 0.4702(4) 0.0793(12) Uani 1 1 d . . .
C6 C 0.6484(3) 0.12944(11) 0.1920(4) 0.0486(12) Uani 1 1 d . . .
H6 H 0.6037 0.1221 0.2386 0.058 Uiso 1 1 calc R . .
C7 C 0.7321(3) 0.15100(10) 0.2288(4) 0.0415(11) Uani 1 1 d . . .
C8 C 0.7949(3) 0.16214(11) 0.1568(4) 0.0429(11) Uani 1 1 d . . .
C9 C 0.7610(3) 0.15930(11) 0.3432(4) 0.0438(11) Uani 1 1 d . . .
H9A H 0.7035 0.1527 0.3803 0.053 Uiso 1 1 calc R . .
H9B H 0.7726 0.1848 0.3522 0.053 Uiso 1 1 calc R . .
C10 C 0.8581(3) 0.13980(10) 0.3904(3) 0.0379(10) Uani 1 1 d . . .
C11 C 0.8619(3) 0.10354(10) 0.3804(3) 0.0379(10) Uani 1 1 d . . .
H11 H 0.8025 0.0915 0.3462 0.045 Uiso 1 1 calc R . .
C12 C 0.9498(3) 0.08466(10) 0.4189(3) 0.0387(10) Uani 1 1 d . . .
C13 C 1.0378(3) 0.10250(11) 0.4641(3) 0.0400(10) Uani 1 1 d . . .
H13 H 1.0990 0.0897 0.4889 0.048 Uiso 1 1 calc R . .
C14 C 0.9463(3) 0.15645(10) 0.4409(3) 0.0395(10) Uani 1 1 d . . .
C15 C 0.8687(4) 0.21857(12) 0.1570(4) 0.0576(13) Uani 1 1 d . . .
H15A H 0.8291 0.2189 0.0853 0.069 Uiso 1 1 calc R . .
H15B H 0.9388 0.2277 0.1535 0.069 Uiso 1 1 calc R . .
C16 C 0.8187(4) 0.24155(14) 0.2226(5) 0.0685(15) Uani 1 1 d . . .
H16A H 0.8539 0.2396 0.2959 0.082 Uiso 1 1 calc R . .
H16B H 0.7460 0.2341 0.2201 0.082 Uiso 1 1 calc R . .
C17 C 0.8210(6) 0.28032(16) 0.1869(5) 0.0843(19) Uani 1 1 d . . .
H17A H 0.8934 0.2873 0.1851 0.101 Uiso 1 1 calc R . .
H17B H 0.7820 0.2825 0.1151 0.101 Uiso 1 1 calc R . .
C18 C 0.7765(8) 0.3040(2) 0.2559(7) 0.137(3) Uani 1 1 d . . .
H18A H 0.7016 0.3004 0.2471 0.206 Uiso 1 1 calc R . .
H18B H 0.7910 0.3282 0.2383 0.206 Uiso 1 1 calc R . .
H18C H 0.8070 0.2993 0.3287 0.206 Uiso 1 1 calc R . .
C19 C 0.9035(4) 0.20146(13) 0.5504(5) 0.0661(15) Uani 1 1 d . . .
H19A H 0.9484 0.1917 0.6125 0.079 Uiso 1 1 calc R . .
H19B H 0.8333 0.1916 0.5475 0.079 Uiso 1 1 calc R . .
C20 C 0.8997(4) 0.24043(13) 0.5584(4) 0.0616(14) Uani 1 1 d . . .
H20A H 0.8596 0.2499 0.4931 0.074 Uiso 1 1 calc R . .
H20B H 0.8625 0.2467 0.6166 0.074 Uiso 1 1 calc R . .
C21 C 1.0024(4) 0.25720(14) 0.5764(5) 0.0730(16) Uani 1 1 d . . .
H21A H 1.0406 0.2503 0.5196 0.088 Uiso 1 1 calc R . .
H21B H 1.0417 0.2484 0.6431 0.088 Uiso 1 1 calc R . .
C22 C 0.9971(5) 0.29731(15) 0.5810(6) 0.092(2) Uani 1 1 d . . .
H22A H 0.9573 0.3062 0.5158 0.138 Uiso 1 1 calc R . .
H22B H 1.0672 0.3070 0.5902 0.138 Uiso 1 1 calc R . .
H22C H 0.9634 0.3044 0.6401 0.138 Uiso 1 1 calc R . .
C23 C 0.5386(4) 0.09539(14) 0.0516(5) 0.0689(16) Uani 1 1 d . . .
C24 C 0.9454(3) 0.04564(11) 0.4174(4) 0.0506(12) Uani 1 1 d . . .
N25 N 0.4165(3) 0.02501(11) -0.0713(3) 0.0596(11) Uani 1 1 d . . .
H25 H 0.4582 0.0427 -0.0518 0.071 Uiso 1 1 calc R . .
C26 C 0.4418(4) 0.00256(16) -0.1426(5) 0.0709(16) Uani 1 1 d . . .
H26 H 0.5055 0.0054 -0.1676 0.085 Uiso 1 1 calc R . .
C27 C 0.3786(5) -0.02403(17) -0.1794(5) 0.0798(18) Uani 1 1 d . . .
H27 H 0.3969 -0.0399 -0.2299 0.096 Uiso 1 1 calc R . .
C28 C 0.2854(5) -0.02748(16) -0.1410(5) 0.0799(17) Uani 1 1 d . . .
H28 H 0.2385 -0.0455 -0.1673 0.096 Uiso 1 1 calc R . .
C29 C 0.2614(4) -0.00559(14) -0.0672(5) 0.0634(14) Uani 1 1 d . . .
H29 H 0.1982 -0.0084 -0.0410 0.076 Uiso 1 1 calc R . .
C30 C 0.3302(3) 0.02165(14) -0.0285(4) 0.0567(13) Uani 1 1 d . . .
N31 N 0.3140(3) 0.04370(12) 0.0443(4) 0.0708(13) Uani 1 1 d . . .
H31A H 0.3593 0.0603 0.0644 0.085 Uiso 1 1 calc R . .
H31B H 0.2579 0.0419 0.0733 0.085 Uiso 1 1 calc R . .
C104 C 0.8106(13) -0.0739(4) 0.2406(13) 0.067(5) Uani 0.50 1 d PD A -2
H104 H 0.8698 -0.0599 0.2638 0.080 Uiso 0.50 1 calc PR A -2
C101 C 0.803(2) -0.0946(7) 0.157(2) 0.079(7) Uani 0.50 1 d PD A -2
H101 H 0.8600 -0.0951 0.1209 0.095 Uiso 0.50 1 calc PR A -2
C102 C 0.7221(11) -0.1150(3) 0.1198(10) 0.085(4) Uani 0.50 1 d PD A -2
H102 H 0.7226 -0.1291 0.0596 0.101 Uiso 0.50 1 calc PR A -2
C103 C 0.6418(10) -0.1146(3) 0.1700(8) 0.072(3) Uani 0.50 1 d PD A -2
H103 H 0.5830 -0.1286 0.1460 0.087 Uiso 0.50 1 calc PR A -2
N100 N 0.6432(9) -0.0941(3) 0.2558(9) 0.093(3) Uani 0.50 1 d PD A -2
H100 H 0.5900 -0.0936 0.2895 0.112 Uiso 0.50 1 calc PR A -2
C105 C 0.7277(10) -0.0743(3) 0.2886(13) 0.063(4) Uani 0.50 1 d PD A -2
N106 N 0.7338(7) -0.0528(2) 0.3756(8) 0.069(3) Uani 0.50 1 d PD A -2
H10A H 0.7896 -0.0402 0.3953 0.082 Uiso 0.50 1 calc PR A -2
H10B H 0.6820 -0.0518 0.4110 0.082 Uiso 0.50 1 calc PR A -2
N107 N 1.0236(9) -0.0273(2) 0.2775(10) 0.074(4) Uani 0.50 1 d PD B -1
H10C H 1.0240 -0.0081 0.3150 0.089 Uiso 0.50 1 calc PR B -1
H10D H 1.0795 -0.0337 0.2529 0.089 Uiso 0.50 1 calc PR B -1
C108 C 0.9364(9) -0.0471(3) 0.2577(7) 0.067(3) Uani 0.50 1 d PD B -1
C109 C 0.9325(13) -0.0774(4) 0.1988(9) 0.093(4) Uani 0.50 1 d PD B -1
H109 H 0.9905 -0.0855 0.1702 0.112 Uiso 0.50 1 calc PR B -1
C110 C 0.839(3) -0.0953(10) 0.184(2) 0.112(11) Uani 0.50 1 d PD B -1
H110 H 0.8317 -0.1163 0.1440 0.134 Uiso 0.50 1 calc PR B -1
C111 C 0.757(2) -0.0829(5) 0.2266(14) 0.081(5) Uani 0.50 1 d PD B -1
H111 H 0.6937 -0.0953 0.2158 0.098 Uiso 0.50 1 calc PR B -1
C112 C 0.7649(13) -0.0542(4) 0.2818(11) 0.080(4) Uani 0.50 1 d PD B -1
H112 H 0.7070 -0.0463 0.3111 0.096 Uiso 0.50 1 calc PR B -1
N113 N 0.8508(7) -0.0362(2) 0.2976(7) 0.069(2) Uani 0.50 1 d PD B -1
H113 H 0.8537 -0.0167 0.3343 0.083 Uiso 0.50 1 calc PR B -1

loop_
_atom_site_aniso_label
_atom_site_aniso_U_11
_atom_site_aniso_U_22
_atom_site_aniso_U_33
_atom_site_aniso_U_23
_atom_site_aniso_U_13
_atom_site_aniso_U_12
O1 0.0381(15) 0.0504(19) 0.059(2) 0.0170(16) 0.0068(14) 0.0025(14)
C1 0.034(2) 0.043(3) 0.048(3) 0.006(2) 0.0135(19) 0.0061(19)
O2 0.0569(18) 0.0278(16) 0.071(2) -0.0071(16) 0.0291(16) -0.0026(13)
C2 0.045(2) 0.053(3) 0.056(3) 0.011(2) 0.015(2) 0.011(2)
O3 0.099(3) 0.074(3) 0.102(3) -0.034(3) 0.045(3) -0.031(2)
C3 0.039(2) 0.043(3) 0.058(4) 0.015(2) 0.008(2) 0.014(2)
O4 0.050(2) 0.082(3) 0.104(3) -0.031(2) 0.029(2) -0.0152(18)
C4 0.046(3) 0.051(3) 0.061(3) 0.002(3) 0.013(2) 0.015(2)
O5 0.0490(18) 0.0292(17) 0.093(3) -0.0008(17) 0.0034(17) 0.0004(14)
C5 0.044(3) 0.041(3) 0.079(4) -0.004(3) 0.014(2) 0.008(2)
O6 0.0443(19) 0.039(2) 0.147(4) 0.011(2) -0.010(2) 0.0090(15)
C6 0.039(2) 0.034(2) 0.077(4) 0.009(3) 0.021(2) 0.0094(19)
C7 0.036(2) 0.030(2) 0.060(3) 0.007(2) 0.012(2) 0.0110(18)
C8 0.033(2) 0.033(2) 0.063(3) 0.015(2) 0.008(2) 0.0101(18)
C9 0.040(2) 0.032(2) 0.063(3) 0.009(2) 0.020(2) 0.0091(18)
C10 0.036(2) 0.031(2) 0.050(3) 0.008(2) 0.0176(19) 0.0027(18)
C11 0.032(2) 0.029(2) 0.053(3) 0.002(2) 0.0054(18) -0.0012(17)
C12 0.038(2) 0.026(2) 0.054(3) 0.004(2) 0.0133(19) 0.0054(18)
C13 0.030(2) 0.040(3) 0.051(3) 0.003(2) 0.0070(18) 0.0037(18)
C14 0.048(2) 0.024(2) 0.050(3) -0.006(2) 0.019(2) -0.0060(18)
C15 0.064(3) 0.044(3) 0.065(4) 0.013(3) 0.011(2) -0.003(2)
C16 0.074(3) 0.060(3) 0.072(4) 0.025(3) 0.010(3) 0.018(3)
C17 0.124(5) 0.066(4) 0.063(4) 0.012(3) 0.015(3) 0.040(4)
C18 0.199(9) 0.104(6) 0.108(7) 0.022(5) 0.024(6) 0.043(6)
C19 0.080(3) 0.048(3) 0.079(4) -0.020(3) 0.038(3) -0.005(3)
C20 0.057(3) 0.058(3) 0.072(4) -0.019(3) 0.017(2) 0.005(2)
C21 0.057(3) 0.067(4) 0.095(4) -0.033(3) 0.012(3) 0.003(3)
C22 0.085(4) 0.051(3) 0.140(6) -0.042(4) 0.018(4) -0.015(3)
C23 0.060(3) 0.058(3) 0.091(5) -0.013(3) 0.019(3) -0.005(3)
C24 0.044(3) 0.029(2) 0.079(4) 0.005(2) 0.012(2) 0.009(2)
N25 0.052(2) 0.054(3) 0.071(3) -0.002(2) 0.005(2) 0.0002(19)
C26 0.071(4) 0.074(4) 0.068(4) -0.010(3) 0.014(3) 0.007(3)
C27 0.089(4) 0.082(4) 0.068(4) -0.023(3) 0.011(3) -0.010(3)
C28 0.080(4) 0.068(4) 0.088(5) -0.017(4) 0.004(3) -0.009(3)
C29 0.046(3) 0.055(3) 0.085(4) -0.006(3) 0.000(3) -0.001(2)
C30 0.040(3) 0.059(3) 0.069(4) -0.002(3) 0.004(2) 0.004(2)
N31 0.048(2) 0.063(3) 0.104(4) -0.022(3) 0.019(2) -0.007(2)
C104 0.080(10) 0.053(10) 0.080(11) -0.022(7) 0.050(9) -0.018(8)
C101 0.093(17) 0.061(11) 0.090(18) -0.002(12) 0.031(15) 0.001(11)
C102 0.102(9) 0.072(9) 0.087(10) -0.022(7) 0.038(8) -0.002(8)
C103 0.101(9) 0.050(7) 0.062(8) -0.017(6) 0.006(7) 0.025(6)
N100 0.092(8) 0.095(8) 0.094(9) 0.029(7) 0.022(6) 0.032(7)
C105 0.056(8) 0.033(7) 0.105(13) 0.004(7) 0.030(7) 0.000(5)
N106 0.079(6) 0.051(5) 0.081(7) -0.014(5) 0.028(5) -0.008(4)
N107 0.071(10) 0.062(6) 0.093(14) -0.005(6) 0.023(7) -0.009(5)
C108 0.092(9) 0.041(6) 0.075(9) 0.007(6) 0.031(7) -0.008(6)
C109 0.123(12) 0.083(9) 0.074(9) -0.026(8) 0.015(8) 0.016(9)
C110 0.14(3) 0.083(15) 0.094(18) -0.014(12) -0.026(16) -0.005(17)
C111 0.082(13) 0.055(11) 0.108(16) 0.010(11) 0.021(13) 0.024(10)
C112 0.076(9) 0.062(9) 0.094(13) 0.005(9) -0.015(8) -0.017(9)
N113 0.077(6) 0.042(5) 0.090(7) 0.001(5) 0.016(5) 0.011(5)

loop_
_atom_type_symbol
_atom_type_description
_atom_type_scat_dispersion_real
_atom_type_scat_dispersion_imag
_atom_type_scat_source
C C 0.0033 0.0016 'International Tables Vol C Tables 4.2.6.8 and 6.1.1.4'
H H 0.0000 0.0000 'International Tables Vol C Tables 4.2.6.8 and 6.1.1.4'
N N 0.0061 0.0033 'International Tables Vol C Tables 4.2.6.8 and 6.1.1.4'
O O 0.0106 0.0060 'International Tables Vol C Tables 4.2.6.8 and 6.1.1.4'

loop_
_geom_angle_atom_site_label_1
_geom_angle_atom_site_label_2
_geom_angle_atom_site_label_3
_geom_angle
_geom_angle_site_symmetry_1
_geom_angle_site_symmetry_3
C8 O1 C15 115.6(3) . .
C13 C1 C14 118.4(4) 2_755 2_755
C13 C1 C2 118.9(4) 2_755 .
C14 C1 C2 122.7(4) 2_755 .
C14 O2 C19 112.8(3) . .
C1 C2 C3 109.6(4) . .
C1 C2 H2A 109.7 . .
C3 C2 H2A 109.7 . .
C1 C2 H2B 109.7 . .
C3 C2 H2B 109.7 . .
H2A C2 H2B 108.2 . .
C4 C3 C8 117.9(4) . .
C4 C3 C2 120.8(5) . .
C8 C3 C2 121.1(4) . .
C3 C4 C5 122.4(5) . .
C3 C4 H4 118.8 . .
C5 C4 H4 118.8 . .
C4 C5 C6 118.6(4) . .
C4 C5 C23 121.7(5) . .
C6 C5 C23 119.7(5) . .
C7 C6 C5 121.3(4) . .
C7 C6 H6 119.3 . .
C5 C6 H6 119.3 . .
C6 C7 C8 117.7(5) . .
C6 C7 C9 121.5(4) . .
C8 C7 C9 120.5(4) . .
O1 C8 C3 120.1(4) . .
O1 C8 C7 117.8(4) . .
C3 C8 C7 121.9(4) . .
C7 C9 C10 110.9(3) . .
C7 C9 H9A 109.5 . .
C10 C9 H9A 109.5 . .
C7 C9 H9B 109.5 . .
C10 C9 H9B 109.5 . .
H9A C9 H9B 108.1 . .
C14 C10 C11 117.5(4) . .
C14 C10 C9 123.1(4) . .
C11 C10 C9 119.4(4) . .
C12 C11 C10 121.7(4) . .
C12 C11 H11 119.2 . .
C10 C11 H11 119.2 . .
C11 C12 C13 118.9(3) . .
C11 C12 C24 119.3(4) . .
C13 C12 C24 121.6(4) . .
C1 C13 C12 121.2(4) 2_755 .
C1 C13 H13 119.4 2_755 .
C12 C13 H13 119.4 . .
O2 C14 C10 119.2(4) . .
O2 C14 C1 118.8(4) . 2_755
C10 C14 C1 122.0(4) . 2_755
O1 C15 C16 113.8(4) . .
O1 C15 H15A 108.8 . .
C16 C15 H15A 108.8 . .
O1 C15 H15B 108.8 . .
C16 C15 H15B 108.8 . .
H15A C15 H15B 107.7 . .
C15 C16 C17 111.9(5) . .
C15 C16 H16A 109.2 . .
C17 C16 H16A 109.2 . .
C15 C16 H16B 109.2 . .
C17 C16 H16B 109.2 . .
H16A C16 H16B 107.9 . .
C18 C17 C16 112.5(6) . .
C18 C17 H17A 109.1 . .
C16 C17 H17A 109.1 . .
C18 C17 H17B 109.1 . .
C16 C17 H17B 109.1 . .
H17A C17 H17B 107.8 . .
C17 C18 H18A 109.5 . .
C17 C18 H18B 109.5 . .
H18A C18 H18B 109.5 . .
C17 C18 H18C 109.5 . .
H18A C18 H18C 109.5 . .
H18B C18 H18C 109.5 . .
O2 C19 C20 108.9(4) . .
O2 C19 H19A 109.9 . .
C20 C19 H19A 109.9 . .
O2 C19 H19B 109.9 . .
C20 C19 H19B 109.9 . .
H19A C19 H19B 108.3 . .
C21 C20 C19 113.8(4) . .
C21 C20 H20A 108.8 . .
C19 C20 H20A 108.8 . .
C21 C20 H20B 108.8 . .
C19 C20 H20B 108.8 . .
H20A C20 H20B 107.7 . .
C20 C21 C22 113.2(4) . .
C20 C21 H21A 108.9 . .
C22 C21 H21A 108.9 . .
C20 C21 H21B 108.9 . .
C22 C21 H21B 108.9 . .
H21A C21 H21B 107.7 . .
C21 C22 H22A 109.5 . .
C21 C22 H22B 109.5 . .
H22A C22 H22B 109.5 . .
C21 C22 H22C 109.5 . .
H22A C22 H22C 109.5 . .
H22B C22 H22C 109.5 . .
O4 C23 O3 124.0(5) . .
O4 C23 C5 119.8(5) . .
O3 C23 C5 116.2(5) . .
O5 C24 O6 123.3(4) . .
O5 C24 C12 121.4(4) . .
O6 C24 C12 115.2(4) . .
C26 N25 C30 122.7(5) . .
C26 N25 H25 118.7 . .
C30 N25 H25 118.7 . .
N25 C26 C27 121.4(5) . .
N25 C26 H26 119.3 . .
C27 C26 H26 119.3 . .
C26 C27 C28 117.8(6) . .
C26 C27 H27 121.1 . .
C28 C27 H27 121.1 . .
C29 C28 C27 120.8(6) . .
C29 C28 H28 119.6 . .
C27 C28 H28 119.6 . .
C28 C29 C30 120.1(5) . .
C28 C29 H29 120.0 . .
C30 C29 H29 120.0 . .
N31 C30 N25 118.7(5) . .
N31 C30 C29 124.2(5) . .
N25 C30 C29 117.1(5) . .
C30 N31 H31A 120.0 . .
C30 N31 H31B 120.0 . .
H31A N31 H31B 120.0 . .
C101 C104 C105 114(2) . .
C101 C104 H104 123.0 . .
C105 C104 H104 123.0 . .
C104 C101 C102 127(2) . .
C104 C101 H101 116.7 . .
C102 C101 H101 116.7 . .
C103 C102 C101 117.2(17) . .
C103 C102 H102 121.4 . .
C101 C102 H102 121.4 . .
C102 C103 N100 120.1(13) . .
C102 C103 H103 120.0 . .
N100 C103 H103 120.0 . .
C105 N100 C103 118.9(12) . .
C105 N100 H100 120.6 . .
C103 N100 H100 120.6 . .
C104 C105 N100 123(2) . .
C104 C105 N106 115.1(16) . .
N100 C105 N106 121.6(12) . .
C105 N106 H10A 120.0 . .
C105 N106 H10B 120.0 . .
H10A N106 H10B 120.0 . .
C108 N107 H10C 120.0 . .
C108 N107 H10D 120.0 . .
H10C N107 H10D 120.0 . .
N107 C108 N113 118.2(10) . .
N107 C108 C109 121.7(13) . .
N113 C108 C109 120.1(12) . .
C108 C109 C110 116(2) . .
C108 C109 H109 121.8 . .
C110 C109 H109 121.8 . .
C111 C110 C109 120(4) . .
C111 C110 H110 120.0 . .
C109 C110 H110 120.0 . .
C112 C111 C110 121(3) . .
C112 C111 H111 119.3 . .
C110 C111 H111 119.3 . .
C111 C112 N113 121(2) . .
C111 C112 H112 119.4 . .
N113 C112 H112 119.4 . .
C112 N113 C108 121.1(12) . .
C112 N113 H113 119.5 . .
C108 N113 H113 119.5 . .

loop_
_geom_bond_atom_site_label_1
_geom_bond_atom_site_label_2
_geom_bond_distance
_geom_bond_site_symmetry_2
O1 C8 1.376(5) .
O1 C15 1.420(5) .
C1 C13 1.380(6) 2_755
C1 C14 1.393(6) 2_755
C1 C2 1.525(6) .
O2 C14 1.387(5) .
O2 C19 1.440(6) .
C2 C3 1.532(6) .
C2 H2A 0.9900 .
C2 H2B 0.9900 .
O3 C23 1.274(7) .
C3 C4 1.373(6) .
C3 C8 1.395(7) .
O4 C23 1.240(6) .
C4 C5 1.390(7) .
C4 H4 0.9500 .
O5 C24 1.235(5) .
C5 C6 1.394(7) .
C5 C23 1.494(7) .
O6 C24 1.299(5) .
C6 C7 1.393(6) .
C6 H6 0.9500 .
C7 C8 1.406(6) .
C7 C9 1.503(7) .
C9 C10 1.518(6) .
C9 H9A 0.9900 .
C9 H9B 0.9900 .
C10 C14 1.388(6) .
C10 C11 1.395(5) .
C11 C12 1.384(5) .
C11 H11 0.9500 .
C12 C13 1.387(6) .
C12 C24 1.494(6) .
C13 C1 1.380(6) 2_755
C13 H13 0.9500 .
C14 C1 1.393(6) 2_755
C15 C16 1.450(7) .
C15 H15A 0.9900 .
C15 H15B 0.9900 .
C16 C17 1.555(8) .
C16 H16A 0.9900 .
C16 H16B 0.9900 .
C17 C18 1.458(10) .
C17 H17A 0.9900 .
C17 H17B 0.9900 .
C18 H18A 0.9800 .
C18 H18B 0.9800 .
C18 H18C 0.9800 .
C19 C20 1.496(7) .
C19 H19A 0.9900 .
C19 H19B 0.9900 .
C20 C21 1.476(7) .
C20 H20A 0.9900 .
C20 H20B 0.9900 .
C21 C22 1.538(8) .
C21 H21A 0.9900 .
C21 H21B 0.9900 .
C22 H22A 0.9800 .
C22 H22B 0.9800 .
C22 H22C 0.9800 .
N25 C26 1.340(7) .
N25 C30 1.344(6) .
N25 H25 0.8800 .
C26 C27 1.350(8) .
C26 H26 0.9500 .
C27 C28 1.398(8) .
C27 H27 0.9500 .
C28 C29 1.345(8) .
C28 H28 0.9500 .
C29 C30 1.416(7) .
C29 H29 0.9500 .
C30 N31 1.308(6) .
N31 H31A 0.8800 .
N31 H31B 0.8800 .
C104 C101 1.33(4) .
C104 C105 1.34(2) .
C104 H104 0.9500 .
C101 C102 1.34(3) .
C101 H101 0.9500 .
C102 C103 1.322(16) .
C102 H102 0.9500 .
C103 N100 1.358(15) .
C103 H103 0.9500 .
N100 C105 1.350(19) .
N100 H100 0.8800 .
C105 N106 1.39(2) .
N106 H10A 0.8800 .
N106 H10B 0.8800 .
N107 C108 1.360(15) .
N107 H10C 0.8800 .
N107 H10D 0.8800 .
C108 N113 1.373(14) .
C108 C109 1.384(17) .
C109 C110 1.39(4) .
C109 H109 0.9500 .
C110 C111 1.37(5) .
C110 H110 0.9500 .
C111 C112 1.30(3) .
C111 H111 0.9500 .
C112 N113 1.309(18) .
C112 H112 0.9500 .
N113 H113 0.8800 .
